data_2235139
loop_
_publ_author_name
'Zhang, Shao-Lin'
'Zhang, Ling'
'Wen, Qin-Mei'
'Geng, Rong-Xia'
'Zhou, Cheng-He'

_publ_section_title
;
 <i>N</i>'^2^,<i>N</i>'^5^-Bis[(<i>E</i>)-2-hydroxybenzylidene]-3,4-dimethylthiophene-2,5-dicarbohydrazide
;
_journal_coeditor_code LH5463
_journal_issue 6
_journal_name_full 'Acta Crystallographica Section E'
_journal_page_first o1752
_journal_paper_doi 10.1107/S1600536812020260
_journal_volume 68
_journal_year 2012
_chemical_formula_iupac 'C22 H20 N4 O4 S'
_chemical_formula_moiety 'C22 H20 N4 O4 S'
_chemical_formula_sum 'C22 H20 N4 O4 S'
_chemical_formula_weight 436.48
_chemical_name_systematic
;
<i>N</i>'^2^,<i>N</i>'^5^-Bis[(<i>E</i>)-2-hydroxybenzylidene]-
3,4-dimethylthiophene-2,5-dicarbohydrazide
;
_space_group_IT_number 2
_symmetry_cell_setting triclinic
_symmetry_space_group_name_Hall '-P 1'
_symmetry_space_group_name_H-M 'P -1'
_atom_sites_solution_hydrogens geom
_atom_sites_solution_primary direct
_atom_sites_solution_secondary difmap
_audit_creation_method SHELXL-97
_cell_angle_alpha 99.853(17)
_cell_angle_beta 90.804(18)
_cell_angle_gamma 92.374(18)
_cell_formula_units_Z 2
_cell_length_a 8.392(8)
_cell_length_b 9.511(9)
_cell_length_c 12.937(8)
_cell_measurement_reflns_used 1480
_cell_measurement_temperature 296(2)
_cell_measurement_theta_max 24.44
_cell_measurement_theta_min 2.88
_cell_volume 1016.2(15)
_computing_cell_refinement 'SAINT (Bruker, 2009)'
_computing_data_collection 'APEX2 (Bruker, 2009)'
_computing_data_reduction 'SAINT (Bruker, 2009)'
_computing_molecular_graphics 'SHELXTL (Sheldrick, 2008)'
_computing_publication_material 'SHELXTL (Sheldrick, 2008)'
_computing_structure_refinement 'SHELXL97 (Sheldrick, 2008)'
_computing_structure_solution 'SHELXS97 (Sheldrick, 2008)'
_diffrn_ambient_temperature 296(2)
_diffrn_measured_fraction_theta_full 0.983
_diffrn_measured_fraction_theta_max 0.983
_diffrn_measurement_device_type 'Bruker APEXII CCD'
_diffrn_measurement_method '\f and \w scans'
_diffrn_radiation_monochromator graphite
_diffrn_radiation_source 'fine-focus sealed tube'
_diffrn_radiation_type MoK\a
_diffrn_radiation_wavelength 0.71073
_diffrn_reflns_av_R_equivalents 0.0186
_diffrn_reflns_av_sigmaI/netI 0.0475
_diffrn_reflns_limit_h_max 10
_diffrn_reflns_limit_h_min -9
_diffrn_reflns_limit_k_max 10
_diffrn_reflns_limit_k_min -11
_diffrn_reflns_limit_l_max 15
_diffrn_reflns_limit_l_min -15
_diffrn_reflns_number 5573
_diffrn_reflns_theta_full 26.00
_diffrn_reflns_theta_max 26.00
_diffrn_reflns_theta_min 2.43
_exptl_absorpt_coefficient_mu 0.198
_exptl_absorpt_correction_T_max 0.9690
_exptl_absorpt_correction_T_min 0.9634
_exptl_absorpt_correction_type multi-scan
_exptl_absorpt_process_details '(SADABS; Bruker, 2009)'
_exptl_crystal_colour yellow
_exptl_crystal_density_diffrn 1.426
_exptl_crystal_density_method 'not measured'
_exptl_crystal_description block
_exptl_crystal_F_000 456
_exptl_crystal_size_max 0.19
_exptl_crystal_size_mid 0.18
_exptl_crystal_size_min 0.16
_refine_diff_density_max 0.229
_refine_diff_density_min -0.304
_refine_ls_extinction_coef 0.0062(17)
_refine_ls_extinction_expression Fc^*^=kFc[1+0.001xFc^2^\l^3^/sin(2\q)]^-1/4^
_refine_ls_extinction_method 'SHELXL97 (Sheldrick, 2008)'
_refine_ls_goodness_of_fit_ref 1.023
_refine_ls_hydrogen_treatment constr
_refine_ls_matrix_type full
_refine_ls_number_parameters 283
_refine_ls_number_reflns 3925
_refine_ls_number_restraints 0
_refine_ls_restrained_S_all 1.023
_refine_ls_R_factor_all 0.0773
_refine_ls_R_factor_gt 0.0471
_refine_ls_shift/su_max 0.000
_refine_ls_shift/su_mean 0.000
_refine_ls_structure_factor_coef Fsqd
_refine_ls_weighting_details 'calc w=1/[\s^2^(Fo^2^)+(0.0604P)^2^+0.0881P] where P=(Fo^2^+2Fc^2^)/3'
_refine_ls_weighting_scheme calc
_refine_ls_wR_factor_gt 0.1115
_refine_ls_wR_factor_ref 0.1278
_reflns_number_gt 2660
_reflns_number_total 3925
_reflns_threshold_expression I>2\s(I)
_cod_data_source_file lh5463.cif
_cod_data_source_block I
_cod_database_code 2235139
_cod_database_fobs_code 2235139

loop_
_symmetry_equiv_pos_as_xyz
'x, y, z'
'-x, -y, -z'

loop_
_atom_site_type_symbol
_atom_site_label
_atom_site_fract_x
_atom_site_fract_y
_atom_site_fract_z
_atom_site_U_iso_or_equiv
_atom_site_adp_type
_atom_site_calc_flag
_atom_site_refinement_flags
_atom_site_occupancy
_atom_site_symmetry_multiplicity
N N1 0.9005(2) 0.2862(2) 0.73465(15) 0.0457(5) Uani d . 1 1
N N2 0.8176(2) 0.32288(19) 0.65213(15) 0.0463(6) Uani d . 1 1
H H2 0.8112 0.4109 0.6455 0.056 Uiso calc R 1 1
N N3 0.0145(2) 0.15155(19) 0.30284(15) 0.0423(5) Uani d . 1 1
N N4 0.1633(2) 0.16130(19) 0.34807(16) 0.0448(5) Uani d . 1 1
H H4 0.1990 0.0926 0.3759 0.054 Uiso calc R 1 1
C C1 1.0429(3) 0.2314(3) 0.92331(19) 0.0473(6) Uani d . 1 1
C C2 1.1287(4) 0.2087(3) 1.0091(2) 0.0631(8) Uani d . 1 1
H H2A 1.1110 0.1251 1.0363 0.076 Uiso calc R 1 1
C C3 1.2397(4) 0.3085(4) 1.0542(2) 0.0702(9) Uani d . 1 1
H H3A 1.2992 0.2919 1.1118 0.084 Uiso calc R 1 1
C C4 1.2661(4) 0.4336(4) 1.0168(2) 0.0658(8) Uani d . 1 1
H H4A 1.3424 0.5014 1.0488 0.079 Uiso calc R 1 1
C C5 1.1795(3) 0.4575(3) 0.9320(2) 0.0524(7) Uani d . 1 1
H H5A 1.1958 0.5429 0.9071 0.063 Uiso calc R 1 1
C C6 1.0681(3) 0.3567(3) 0.88285(18) 0.0424(6) Uani d . 1 1
C C7 0.9818(3) 0.3853(3) 0.79290(18) 0.0432(6) Uani d . 1 1
H H7A 0.9854 0.4772 0.7771 0.052 Uiso calc R 1 1
C C8 0.7473(3) 0.2195(2) 0.5826(2) 0.0438(6) Uani d . 1 1
C C9 0.6441(3) 0.2671(2) 0.50316(18) 0.0392(6) Uani d . 1 1
C C10 0.6698(3) 0.3655(2) 0.44024(17) 0.0365(5) Uani d . 1 1
C C11 0.8216(3) 0.4475(3) 0.4339(2) 0.0482(6) Uani d . 1 1
H H11A 0.8974 0.4238 0.4837 0.072 Uiso calc R 1 1
H H11B 0.8035 0.5479 0.4493 0.072 Uiso calc R 1 1
H H11C 0.8626 0.4242 0.3644 0.072 Uiso calc R 1 1
C C12 0.5355(3) 0.3773(2) 0.37593(16) 0.0348(5) Uani d . 1 1
C C13 0.5400(3) 0.4737(3) 0.29632(19) 0.0482(6) Uani d . 1 1
H H13A 0.4382 0.4681 0.2607 0.072 Uiso calc R 1 1
H H13B 0.6210 0.4448 0.2464 0.072 Uiso calc R 1 1
H H13C 0.5636 0.5702 0.3306 0.072 Uiso calc R 1 1
C C14 0.4126(3) 0.2878(2) 0.39320(17) 0.0356(5) Uani d . 1 1
C C15 0.2514(3) 0.2808(2) 0.34768(17) 0.0364(5) Uani d . 1 1
C C16 -0.0755(3) 0.0451(2) 0.31184(19) 0.0454(6) Uani d . 1 1
H H16A -0.0433 -0.0200 0.3532 0.055 Uiso calc R 1 1
C C17 -0.2275(3) 0.0243(3) 0.25834(19) 0.0452(6) Uani d . 1 1
C C18 -0.2791(3) 0.1158(3) 0.1937(2) 0.0490(7) Uani d . 1 1
C C19 -0.4226(4) 0.0886(4) 0.1412(2) 0.0686(9) Uani d . 1 1
H H19A -0.4569 0.1500 0.0975 0.082 Uiso calc R 1 1
C C20 -0.5150(4) -0.0277(4) 0.1529(3) 0.0798(11) Uani d . 1 1
H H20A -0.6133 -0.0446 0.1179 0.096 Uiso calc R 1 1
C C21 -0.4657(4) -0.1201(4) 0.2151(3) 0.0795(10) Uani d . 1 1
H H21A -0.5291 -0.2005 0.2218 0.095 Uiso calc R 1 1
C C22 -0.3236(4) -0.0936(3) 0.2669(2) 0.0639(8) Uani d . 1 1
H H22A -0.2900 -0.1568 0.3094 0.077 Uiso calc R 1 1
O O1 0.9338(3) 0.13019(19) 0.88189(15) 0.0640(6) Uani d . 1 1
H H1 0.8908 0.1536 0.8305 0.096 Uiso calc R 1 1
O O2 0.7611(2) 0.09444(16) 0.58491(16) 0.0683(6) Uani d . 1 1
O O3 0.1986(2) 0.38046(15) 0.31228(12) 0.0443(4) Uani d . 1 1
O O4 -0.1926(2) 0.2321(2) 0.17967(17) 0.0681(6) Uani d . 1 1
H H4B -0.1073 0.2355 0.2119 0.102 Uiso calc R 1 1
S S1 0.46125(8) 0.18434(6) 0.48365(5) 0.0450(2) Uani d . 1 1

loop_
_atom_site_aniso_label
_atom_site_aniso_U_11
_atom_site_aniso_U_22
_atom_site_aniso_U_33
_atom_site_aniso_U_12
_atom_site_aniso_U_13
_atom_site_aniso_U_23
N1 0.0422(13) 0.0467(11) 0.0497(12) 0.0023(10) -0.0194(10) 0.0140(9)
N2 0.0483(13) 0.0348(10) 0.0563(13) -0.0007(9) -0.0264(11) 0.0116(9)
N3 0.0329(11) 0.0371(10) 0.0555(13) 0.0001(9) -0.0143(10) 0.0054(9)
N4 0.0351(12) 0.0350(10) 0.0654(14) -0.0012(9) -0.0191(10) 0.0139(9)
C1 0.0444(16) 0.0562(15) 0.0425(14) 0.0076(13) -0.0018(12) 0.0105(12)
C2 0.068(2) 0.0745(19) 0.0507(17) 0.0153(17) -0.0077(15) 0.0200(15)
C3 0.066(2) 0.100(2) 0.0455(17) 0.022(2) -0.0139(15) 0.0112(17)
C4 0.0513(18) 0.090(2) 0.0512(17) 0.0001(17) -0.0179(14) -0.0003(16)
C5 0.0446(16) 0.0620(16) 0.0495(15) -0.0029(13) -0.0072(13) 0.0081(13)
C6 0.0372(14) 0.0525(14) 0.0378(13) 0.0056(12) -0.0054(11) 0.0087(11)
C7 0.0417(15) 0.0443(13) 0.0445(14) 0.0030(12) -0.0087(12) 0.0103(11)
C8 0.0358(14) 0.0387(12) 0.0574(15) -0.0030(11) -0.0172(12) 0.0126(11)
C9 0.0329(13) 0.0339(11) 0.0493(14) -0.0015(10) -0.0148(11) 0.0053(10)
C10 0.0332(13) 0.0350(11) 0.0390(13) 0.0008(10) -0.0045(10) 0.0007(10)
C11 0.0361(14) 0.0584(15) 0.0488(15) -0.0058(12) -0.0059(12) 0.0083(12)
C12 0.0338(13) 0.0354(11) 0.0338(12) 0.0009(10) -0.0044(10) 0.0031(9)
C13 0.0444(15) 0.0530(14) 0.0494(15) -0.0021(12) -0.0073(12) 0.0169(12)
C14 0.0347(13) 0.0327(11) 0.0390(13) 0.0016(10) -0.0090(10) 0.0057(9)
C15 0.0369(13) 0.0328(11) 0.0380(12) 0.0016(10) -0.0082(10) 0.0028(10)
C16 0.0406(15) 0.0412(13) 0.0547(15) -0.0008(12) -0.0119(12) 0.0107(11)
C17 0.0340(14) 0.0495(14) 0.0494(15) -0.0022(12) -0.0052(12) 0.0028(12)
C18 0.0382(15) 0.0529(15) 0.0542(16) 0.0047(13) -0.0055(12) 0.0039(12)
C19 0.0429(18) 0.091(2) 0.069(2) 0.0100(18) -0.0190(15) 0.0056(17)
C20 0.0352(17) 0.114(3) 0.079(2) -0.0092(19) -0.0133(16) -0.011(2)
C21 0.050(2) 0.096(2) 0.086(2) -0.0327(18) -0.0060(18) 0.008(2)
C22 0.0540(19) 0.0697(18) 0.0668(19) -0.0183(15) -0.0059(15) 0.0136(15)
O1 0.0706(15) 0.0566(11) 0.0683(14) -0.0086(11) -0.0167(11) 0.0253(10)
O2 0.0728(15) 0.0334(9) 0.0996(15) -0.0046(9) -0.0467(12) 0.0197(9)
O3 0.0427(10) 0.0366(8) 0.0548(10) 0.0001(8) -0.0179(8) 0.0135(7)
O4 0.0557(13) 0.0601(11) 0.0935(16) 0.0018(10) -0.0228(11) 0.0293(11)
S1 0.0398(4) 0.0391(3) 0.0577(4) -0.0084(3) -0.0212(3) 0.0167(3)

loop_
_atom_type_symbol
_atom_type_description
_atom_type_scat_dispersion_real
_atom_type_scat_dispersion_imag
_atom_type_scat_source
C C 0.0033 0.0016 'International Tables Vol C Tables 4.2.6.8 and 6.1.1.4'
H H 0.0000 0.0000 'International Tables Vol C Tables 4.2.6.8 and 6.1.1.4'
N N 0.0061 0.0033 'International Tables Vol C Tables 4.2.6.8 and 6.1.1.4'
O O 0.0106 0.0060 'International Tables Vol C Tables 4.2.6.8 and 6.1.1.4'
S S 0.1246 0.1234 'International Tables Vol C Tables 4.2.6.8 and 6.1.1.4'

loop_
_geom_angle_atom_site_label_1
_geom_angle_atom_site_label_2
_geom_angle_atom_site_label_3
_geom_angle
C7 N1 N2 117.0(2)
C8 N2 N1 118.42(19)
C8 N2 H2 120.8
N1 N2 H2 120.8
C16 N3 N4 118.1(2)
C15 N4 N3 117.69(19)
C15 N4 H4 121.2
N3 N4 H4 121.2
O1 C1 C2 117.5(3)
O1 C1 C6 122.1(2)
C2 C1 C6 120.4(3)
C3 C2 C1 119.6(3)
C3 C2 H2A 120.2
C1 C2 H2A 120.2
C2 C3 C4 121.3(3)
C2 C3 H3A 119.4
C4 C3 H3A 119.4
C5 C4 C3 119.3(3)
C5 C4 H4A 120.3
C3 C4 H4A 120.3
C4 C5 C6 120.9(3)
C4 C5 H5A 119.6
C6 C5 H5A 119.6
C5 C6 C1 118.5(2)
C5 C6 C7 119.0(2)
C1 C6 C7 122.6(2)
N1 C7 C6 120.5(2)
N1 C7 H7A 119.8
C6 C7 H7A 119.8
O2 C8 N2 123.2(2)
O2 C8 C9 121.3(2)
N2 C8 C9 115.5(2)
C10 C9 C8 131.5(2)
C10 C9 S1 112.63(17)
C8 C9 S1 115.89(19)
C9 C10 C12 112.1(2)
C9 C10 C11 125.2(2)
C12 C10 C11 122.6(2)
C10 C11 H11A 109.5
C10 C11 H11B 109.5
H11A C11 H11B 109.5
C10 C11 H11C 109.5
H11A C11 H11C 109.5
H11B C11 H11C 109.5
C14 C12 C10 111.9(2)
C14 C12 C13 126.7(2)
C10 C12 C13 121.3(2)
C12 C13 H13A 109.5
C12 C13 H13B 109.5
H13A C13 H13B 109.5
C12 C13 H13C 109.5
H13A C13 H13C 109.5
H13B C13 H13C 109.5
C12 C14 C15 126.6(2)
C12 C14 S1 112.18(17)
C15 C14 S1 121.11(18)
O3 C15 N4 121.2(2)
O3 C15 C14 121.7(2)
N4 C15 C14 117.08(19)
N3 C16 C17 119.9(2)
N3 C16 H16A 120.0
C17 C16 H16A 120.0
C22 C17 C18 118.1(3)
C22 C17 C16 119.6(2)
C18 C17 C16 122.3(2)
O4 C18 C19 117.7(3)
O4 C18 C17 122.2(2)
C19 C18 C17 120.1(3)
C20 C19 C18 120.0(3)
C20 C19 H19A 120.0
C18 C19 H19A 120.0
C19 C20 C21 120.9(3)
C19 C20 H20A 119.6
C21 C20 H20A 119.6
C22 C21 C20 119.2(3)
C22 C21 H21A 120.4
C20 C21 H21A 120.4
C21 C22 C17 121.6(3)
C21 C22 H22A 119.2
C17 C22 H22A 119.2
C1 O1 H1 109.5
C18 O4 H4B 109.5
C9 S1 C14 91.09(12)

loop_
_geom_bond_atom_site_label_1
_geom_bond_atom_site_label_2
_geom_bond_distance
N1 C7 1.270(3)
N1 N2 1.368(3)
N2 C8 1.326(3)
N2 H2 0.8600
N3 C16 1.261(3)
N3 N4 1.365(3)
N4 C15 1.331(3)
N4 H4 0.8600
C1 O1 1.337(3)
C1 C2 1.368(3)
C1 C6 1.391(4)
C2 C3 1.354(4)
C2 H2A 0.9300
C3 C4 1.370(4)
C3 H3A 0.9300
C4 C5 1.364(4)
C4 H4A 0.9300
C5 C6 1.377(3)
C5 H5A 0.9300
C6 C7 1.433(3)
C7 H7A 0.9300
C8 O2 1.205(3)
C8 C9 1.476(3)
C9 C10 1.355(3)
C9 S1 1.690(3)
C10 C12 1.411(3)
C10 C11 1.477(4)
C11 H11A 0.9600
C11 H11B 0.9600
C11 H11C 0.9600
C12 C14 1.355(3)
C12 C13 1.491(3)
C13 H13A 0.9600
C13 H13B 0.9600
C13 H13C 0.9600
C14 C15 1.462(3)
C14 S1 1.708(2)
C15 O3 1.217(3)
C16 C17 1.432(3)
C16 H16A 0.9300
C17 C22 1.375(4)
C17 C18 1.384(4)
C18 O4 1.338(3)
C18 C19 1.367(4)
C19 C20 1.355(5)
C19 H19A 0.9300
C20 C21 1.361(5)
C20 H20A 0.9300
C21 C22 1.354(4)
C21 H21A 0.9300
C22 H22A 0.9300
O1 H1 0.8200
O4 H4B 0.8200

loop_
_geom_hbond_atom_site_label_D
_geom_hbond_atom_site_label_H
_geom_hbond_atom_site_label_A
_geom_hbond_site_symmetry_A
_geom_hbond_distance_DH
_geom_hbond_distance_HA
_geom_hbond_distance_DA
_geom_hbond_angle_DHA
_geom_hbond_publ_flag
O1 H1 N1 . 0.82 1.91 2.626(4) 145 yes
N2 H2 O3 2_666 0.86 1.97 2.789(4) 159 yes
N4 H4 O2 2_656 0.86 1.97 2.812(4) 165 yes
O4 H4B N3 . 0.82 1.85 2.569(4) 146 yes

loop_
_geom_torsion_atom_site_label_1
_geom_torsion_atom_site_label_2
_geom_torsion_atom_site_label_3
_geom_torsion_atom_site_label_4
_geom_torsion
C7 N1 N2 C8 172.0(2)
C16 N3 N4 C15 -173.2(2)
O1 C1 C2 C3 -179.5(3)
C6 C1 C2 C3 -0.5(4)
C1 C2 C3 C4 1.1(5)
C2 C3 C4 C5 -0.4(5)
C3 C4 C5 C6 -1.1(4)
C4 C5 C6 C1 1.6(4)
C4 C5 C6 C7 -178.9(2)
O1 C1 C6 C5 178.1(2)
C2 C1 C6 C5 -0.9(4)
O1 C1 C6 C7 -1.3(4)
C2 C1 C6 C7 179.7(2)
N2 N1 C7 C6 178.1(2)
C5 C6 C7 N1 167.1(2)
C1 C6 C7 N1 -13.4(4)
N1 N2 C8 O2 -4.8(4)
N1 N2 C8 C9 172.8(2)
O2 C8 C9 C10 -133.2(3)
N2 C8 C9 C10 49.2(4)
O2 C8 C9 S1 45.7(3)
N2 C8 C9 S1 -132.0(2)
C8 C9 C10 C12 -179.5(2)
S1 C9 C10 C12 1.6(2)
C8 C9 C10 C11 3.4(4)
S1 C9 C10 C11 -175.46(18)
C9 C10 C12 C14 0.4(3)
C11 C10 C12 C14 177.6(2)
C9 C10 C12 C13 -176.7(2)
C11 C10 C12 C13 0.5(3)
C10 C12 C14 C15 174.1(2)
C13 C12 C14 C15 -9.0(4)
C10 C12 C14 S1 -2.3(2)
C13 C12 C14 S1 174.64(18)
N3 N4 C15 O3 3.1(3)
N3 N4 C15 C14 -178.0(2)
C12 C14 C15 O3 -20.8(4)
S1 C14 C15 O3 155.27(18)
C12 C14 C15 N4 160.2(2)
S1 C14 C15 N4 -23.7(3)
N4 N3 C16 C17 -174.8(2)
N3 C16 C17 C22 178.7(2)
N3 C16 C17 C18 1.8(4)
C22 C17 C18 O4 -179.2(3)
C16 C17 C18 O4 -2.2(4)
C22 C17 C18 C19 0.6(4)
C16 C17 C18 C19 177.6(2)
O4 C18 C19 C20 -179.9(3)
C17 C18 C19 C20 0.3(4)
C18 C19 C20 C21 -1.1(5)
C19 C20 C21 C22 1.0(5)
C20 C21 C22 C17 0.0(5)
C18 C17 C22 C21 -0.8(4)
C16 C17 C22 C21 -177.8(3)
C10 C9 S1 C14 -2.47(18)
C8 C9 S1 C14 178.49(18)
C12 C14 S1 C9 2.72(17)
C15 C14 S1 C9 -173.90(18)

loop_
_cod_related_entry_id
_cod_related_entry_database
_cod_related_entry_code
1 ChemSpider 30657793
